data_7105693
loop_
_publ_author_name
'Eileen Theuergarten'
'Danny Schluns'
'Jorg Grunenberg'
'Constantin Daniliuc'
'Peter Jones'
'Matthias Tamm'

_publ_section_title
;
 Intramolecular heterolytic dihydrogen cleavage by a bifunctional
 frustrated pyrazolylborane Lewis pair
;
_journal_name_full Chem.Commun.
_journal_page_first 8561
_journal_paper_doi 10.1039/c0cc03474f
_journal_volume 46
_journal_year 2010
_chemical_formula_sum 'C23 H21 B F10 N2'
_chemical_formula_weight 526.23
_chemical_name_systematic
;
?
;
_space_group_IT_number 2
_symmetry_cell_setting triclinic
_symmetry_space_group_name_Hall '-P 1'
_symmetry_space_group_name_H-M 'P -1'
_atom_sites_solution_hydrogens geom
_atom_sites_solution_primary direct
_atom_sites_solution_secondary difmap
_audit_creation_method SHELXL-97
_cell_angle_alpha 87.644(4)
_cell_angle_beta 75.184(4)
_cell_angle_gamma 71.958(6)
_cell_formula_units_Z 2
_cell_length_a 10.1307(4)
_cell_length_b 10.1737(6)
_cell_length_c 12.0636(6)
_cell_measurement_reflns_used 18613
_cell_measurement_temperature 100(2)
_cell_measurement_theta_max 75.6102
_cell_measurement_theta_min 3.7903
_cell_volume 1141.93(11)
_computing_cell_refinement
;
CrysAlisPro, Oxford Diffraction Ltd.,
Version 1.171.33.55 (release 05-01-2010 CrysAlis171 .NET)
(compiled Jan 5 2010,16:28:46)
;
_computing_data_collection
;
CrysAlisPro, Oxford Diffraction Ltd.,
Version 1.171.33.55 (release 05-01-2010 CrysAlis171 .NET)
(compiled Jan 5 2010,16:28:46)
;
_computing_data_reduction
;
CrysAlisPro, Oxford Diffraction Ltd.,
Version 1.171.33.55 (release 05-01-2010 CrysAlis171 .NET)
(compiled Jan 5 2010,16:28:46)
;
_computing_molecular_graphics 'BRUKER XP'
_computing_publication_material SHELXL-97
_computing_structure_refinement 'SHELXL-97 (Sheldrick, 1997)'
_computing_structure_solution 'SHELXS-97 (Sheldrick, 1990)'
_diffrn_ambient_temperature 100(2)
_diffrn_detector_area_resol_mean 10.3543
_diffrn_measured_fraction_theta_full 0.998
_diffrn_measured_fraction_theta_max 0.992
_diffrn_measurement_device_type 'Xcalibur, Atlas, Nova'
_diffrn_measurement_method '\w scans'
_diffrn_radiation_monochromator mirror
_diffrn_radiation_source 'Nova (Cu) X-ray Source'
_diffrn_radiation_type 'Cu K\a'
_diffrn_radiation_wavelength 1.54184
_diffrn_reflns_av_R_equivalents 0.0147
_diffrn_reflns_av_sigmaI/netI 0.0082
_diffrn_reflns_limit_h_max 12
_diffrn_reflns_limit_h_min -12
_diffrn_reflns_limit_k_max 12
_diffrn_reflns_limit_k_min -10
_diffrn_reflns_limit_l_max 15
_diffrn_reflns_limit_l_min -15
_diffrn_reflns_number 18717
_diffrn_reflns_theta_full 72.50
_diffrn_reflns_theta_max 75.80
_diffrn_reflns_theta_min 3.79
_exptl_absorpt_coefficient_mu 1.305
_exptl_absorpt_correction_T_max 1.00000
_exptl_absorpt_correction_T_min 0.94814
_exptl_absorpt_correction_type multi-scan
_exptl_absorpt_process_details
;
CrysAlisPro, Oxford Diffraction Ltd.,
Version 1.171.33.55 (release 05-01-2010 CrysAlis171 .NET)
(compiled Jan 5 2010,16:28:46)
;
_exptl_crystal_colour colourless
_exptl_crystal_density_diffrn 1.530
_exptl_crystal_density_method 'not measured'
_exptl_crystal_description prism
_exptl_crystal_F_000 536
_exptl_crystal_size_max 0.21
_exptl_crystal_size_mid 0.15
_exptl_crystal_size_min 0.12
_refine_diff_density_max 0.306
_refine_diff_density_min -0.232
_refine_diff_density_rms 0.044
_refine_ls_extinction_method none
_refine_ls_goodness_of_fit_ref 1.023
_refine_ls_hydrogen_treatment
;
The hydrogens of the N2 atom and B atom were refined freely.
The methyls were refined using a rigid model, others riding.
;
_refine_ls_matrix_type full
_refine_ls_number_parameters 339
_refine_ls_number_reflns 4716
_refine_ls_number_restraints 0
_refine_ls_restrained_S_all 1.023
_refine_ls_R_factor_all 0.0320
_refine_ls_R_factor_gt 0.0317
_refine_ls_shift/su_max 0.001
_refine_ls_shift/su_mean 0.000
_refine_ls_structure_factor_coef Fsqd
_refine_ls_weighting_details 'calc w=1/[\s^2^(Fo^2^)+(0.0441P)^2^+0.4708P] where P=(Fo^2^+2Fc^2^)/3'
_refine_ls_weighting_scheme calc
_refine_ls_wR_factor_gt 0.0827
_refine_ls_wR_factor_ref 0.0829
_reflns_number_gt 4621
_reflns_number_total 4716
_reflns_threshold_expression >2sigma(I)
_cod_data_source_file C0CC03474F.TXT
_cod_data_source_block eileen01
_cod_original_cell_volume 1141.93(10)
_cod_database_code 7105693

loop_
_symmetry_equiv_pos_as_xyz
'x, y, z'
'-x, -y, -z'

loop_
_atom_site_label
_atom_site_type_symbol
_atom_site_fract_x
_atom_site_fract_y
_atom_site_fract_z
_atom_site_U_iso_or_equiv
_atom_site_adp_type
_atom_site_occupancy
_atom_site_symmetry_multiplicity
_atom_site_calc_flag
_atom_site_refinement_flags
_atom_site_disorder_assembly
_atom_site_disorder_group
N1 N 0.38295(9) 0.28917(9) 0.29118(7) 0.01547(17) Uani 1 1 d . . .
N2 N 0.51000(9) 0.31051(9) 0.23805(8) 0.01655(18) Uani 1 1 d . . .
H02 H 0.5225(15) 0.3415(15) 0.1696(13) 0.023(3) Uiso 1 1 d . . .
B B 0.25887(12) 0.33122(12) 0.22721(10) 0.0159(2) Uani 1 1 d . . .
H01 H 0.1672(14) 0.3024(14) 0.2812(11) 0.019(3) Uiso 1 1 d . . .
F1 F 0.31921(7) 0.56385(7) 0.34365(6) 0.02403(15) Uani 1 1 d . . .
F2 F 0.18509(8) 0.83138(7) 0.33626(7) 0.03030(17) Uani 1 1 d . . .
F3 F -0.01020(8) 0.92301(7) 0.20864(7) 0.03355(18) Uani 1 1 d . . .
F4 F -0.07196(8) 0.73692(8) 0.09150(6) 0.03081(17) Uani 1 1 d . . .
F5 F 0.06036(7) 0.46557(7) 0.09806(6) 0.02516(15) Uani 1 1 d . . .
F6 F 0.45227(7) 0.38714(7) 0.00883(6) 0.02479(15) Uani 1 1 d . . .
F7 F 0.53230(8) 0.24286(8) -0.19105(6) 0.03068(17) Uani 1 1 d . . .
F8 F 0.44674(8) 0.01689(7) -0.20756(6) 0.03116(17) Uani 1 1 d . . .
F9 F 0.27681(8) -0.05984(7) -0.01997(7) 0.03208(17) Uani 1 1 d . . .
F10 F 0.19225(8) 0.08334(7) 0.17809(6) 0.02716(16) Uani 1 1 d . . .
C1 C 0.59882(11) 0.28709(10) 0.30721(9) 0.0170(2) Uani 1 1 d . . .
C2 C 0.52700(11) 0.24525(11) 0.40925(9) 0.0179(2) Uani 1 1 d . . .
H2 H 0.5626 0.2194 0.4752 0.021 Uiso 1 1 calc R . .
C3 C 0.39215(11) 0.24807(10) 0.39737(9) 0.0158(2) Uani 1 1 d . . .
C4 C 0.74036(11) 0.31720(11) 0.27273(9) 0.0194(2) Uani 1 1 d . . .
C5 C 0.82311(13) 0.26151(14) 0.15035(10) 0.0267(2) Uani 1 1 d . . .
H5A H 0.8408 0.1613 0.1455 0.032 Uiso 1 1 calc R . .
H5B H 0.9150 0.2810 0.1305 0.032 Uiso 1 1 calc R . .
H5C H 0.7665 0.3065 0.0967 0.032 Uiso 1 1 calc R . .
C6 C 0.70673(14) 0.47491(13) 0.27962(14) 0.0350(3) Uani 1 1 d . . .
H6A H 0.6504 0.5170 0.2250 0.042 Uiso 1 1 calc R . .
H6B H 0.7967 0.4981 0.2606 0.042 Uiso 1 1 calc R . .
H6C H 0.6516 0.5104 0.3576 0.042 Uiso 1 1 calc R . .
C7 C 0.83087(13) 0.25081(15) 0.35611(11) 0.0302(3) Uani 1 1 d . . .
H7A H 0.7791 0.2887 0.4341 0.036 Uiso 1 1 calc R . .
H7B H 0.9226 0.2707 0.3339 0.036 Uiso 1 1 calc R . .
H7C H 0.8489 0.1505 0.3538 0.036 Uiso 1 1 calc R . .
C8 C 0.27221(11) 0.21663(11) 0.48805(9) 0.0181(2) Uani 1 1 d . . .
C9 C 0.14212(12) 0.34907(12) 0.51926(9) 0.0221(2) Uani 1 1 d . . .
H9A H 0.1731 0.4244 0.5409 0.027 Uiso 1 1 calc R . .
H9B H 0.0689 0.3319 0.5838 0.027 Uiso 1 1 calc R . .
H9C H 0.1018 0.3750 0.4529 0.027 Uiso 1 1 calc R . .
C10 C 0.22941(12) 0.09793(12) 0.44732(10) 0.0223(2) Uani 1 1 d . . .
H10A H 0.1914 0.1257 0.3800 0.027 Uiso 1 1 calc R . .
H10B H 0.1557 0.0769 0.5091 0.027 Uiso 1 1 calc R . .
H10C H 0.3139 0.0156 0.4269 0.027 Uiso 1 1 calc R . .
C11 C 0.32537(12) 0.17093(12) 0.59618(9) 0.0220(2) Uani 1 1 d . . .
H11A H 0.4095 0.0880 0.5773 0.026 Uiso 1 1 calc R . .
H11B H 0.2489 0.1502 0.6553 0.026 Uiso 1 1 calc R . .
H11C H 0.3517 0.2455 0.6249 0.026 Uiso 1 1 calc R . .
C12 C 0.20049(11) 0.49935(11) 0.21747(8) 0.0165(2) Uani 1 1 d . . .
C13 C 0.22650(11) 0.59978(11) 0.27618(9) 0.0186(2) Uani 1 1 d . . .
C14 C 0.15873(12) 0.74101(11) 0.27369(10) 0.0221(2) Uani 1 1 d . . .
C15 C 0.05947(12) 0.78779(11) 0.20992(10) 0.0235(2) Uani 1 1 d . . .
C16 C 0.02859(11) 0.69265(12) 0.15057(9) 0.0222(2) Uani 1 1 d . . .
C17 C 0.09836(11) 0.55331(11) 0.15545(9) 0.0190(2) Uani 1 1 d . . .
C18 C 0.31602(11) 0.24451(10) 0.10372(9) 0.0166(2) Uani 1 1 d . . .
C19 C 0.40299(11) 0.27743(11) 0.00516(9) 0.0188(2) Uani 1 1 d . . .
C20 C 0.44732(12) 0.20487(12) -0.09944(9) 0.0215(2) Uani 1 1 d . . .
C21 C 0.40387(12) 0.09075(11) -0.10814(9) 0.0221(2) Uani 1 1 d . . .
C22 C 0.31803(12) 0.05213(11) -0.01279(10) 0.0220(2) Uani 1 1 d . . .
C23 C 0.27588(11) 0.12841(11) 0.08964(9) 0.0192(2) Uani 1 1 d . . .

loop_
_atom_site_aniso_label
_atom_site_aniso_U_11
_atom_site_aniso_U_22
_atom_site_aniso_U_33
_atom_site_aniso_U_23
_atom_site_aniso_U_13
_atom_site_aniso_U_12
N1 0.0137(4) 0.0162(4) 0.0166(4) 0.0003(3) -0.0035(3) -0.0050(3)
N2 0.0151(4) 0.0191(4) 0.0158(4) 0.0016(3) -0.0032(3) -0.0065(3)
B 0.0157(5) 0.0167(5) 0.0166(5) 0.0011(4) -0.0056(4) -0.0056(4)
F1 0.0259(3) 0.0219(3) 0.0276(3) -0.0031(3) -0.0138(3) -0.0060(3)
F2 0.0314(4) 0.0196(3) 0.0396(4) -0.0080(3) -0.0059(3) -0.0089(3)
F3 0.0292(4) 0.0161(3) 0.0476(4) 0.0057(3) -0.0050(3) -0.0005(3)
F4 0.0246(3) 0.0321(4) 0.0317(4) 0.0073(3) -0.0136(3) 0.0013(3)
F5 0.0240(3) 0.0265(3) 0.0277(3) -0.0026(3) -0.0142(3) -0.0050(3)
F6 0.0303(4) 0.0243(3) 0.0222(3) 0.0007(3) -0.0026(3) -0.0152(3)
F7 0.0330(4) 0.0352(4) 0.0183(3) 0.0009(3) 0.0007(3) -0.0086(3)
F8 0.0412(4) 0.0264(4) 0.0215(3) -0.0082(3) -0.0132(3) 0.0011(3)
F9 0.0432(4) 0.0232(3) 0.0381(4) -0.0044(3) -0.0182(3) -0.0149(3)
F10 0.0338(4) 0.0275(3) 0.0265(3) 0.0019(3) -0.0061(3) -0.0197(3)
C1 0.0159(5) 0.0152(5) 0.0199(5) -0.0019(4) -0.0059(4) -0.0035(4)
C2 0.0179(5) 0.0177(5) 0.0185(5) 0.0003(4) -0.0069(4) -0.0042(4)
C3 0.0171(5) 0.0131(4) 0.0162(5) -0.0007(4) -0.0049(4) -0.0029(4)
C4 0.0160(5) 0.0204(5) 0.0230(5) -0.0017(4) -0.0048(4) -0.0069(4)
C5 0.0215(5) 0.0372(6) 0.0234(6) -0.0030(5) -0.0023(4) -0.0142(5)
C6 0.0245(6) 0.0227(6) 0.0583(9) -0.0050(6) -0.0059(6) -0.0108(5)
C7 0.0199(5) 0.0450(7) 0.0290(6) 0.0038(5) -0.0101(5) -0.0118(5)
C8 0.0175(5) 0.0187(5) 0.0173(5) 0.0019(4) -0.0039(4) -0.0049(4)
C9 0.0187(5) 0.0237(5) 0.0194(5) 0.0005(4) -0.0016(4) -0.0027(4)
C10 0.0242(5) 0.0214(5) 0.0243(5) 0.0048(4) -0.0073(4) -0.0107(4)
C11 0.0231(5) 0.0243(5) 0.0176(5) 0.0035(4) -0.0052(4) -0.0065(4)
C12 0.0150(5) 0.0181(5) 0.0153(5) 0.0008(4) -0.0019(4) -0.0050(4)
C13 0.0167(5) 0.0202(5) 0.0187(5) 0.0008(4) -0.0046(4) -0.0052(4)
C14 0.0213(5) 0.0187(5) 0.0250(5) -0.0024(4) -0.0006(4) -0.0082(4)
C15 0.0195(5) 0.0154(5) 0.0287(6) 0.0042(4) 0.0004(4) -0.0014(4)
C16 0.0168(5) 0.0249(6) 0.0209(5) 0.0054(4) -0.0042(4) -0.0019(4)
C17 0.0172(5) 0.0216(5) 0.0176(5) 0.0006(4) -0.0041(4) -0.0054(4)
C18 0.0154(5) 0.0164(5) 0.0188(5) 0.0007(4) -0.0076(4) -0.0033(4)
C19 0.0198(5) 0.0164(5) 0.0212(5) 0.0006(4) -0.0074(4) -0.0054(4)
C20 0.0208(5) 0.0229(5) 0.0172(5) 0.0017(4) -0.0046(4) -0.0018(4)
C21 0.0253(5) 0.0199(5) 0.0186(5) -0.0048(4) -0.0115(4) 0.0021(4)
C22 0.0250(5) 0.0167(5) 0.0280(6) -0.0013(4) -0.0150(5) -0.0049(4)
C23 0.0195(5) 0.0192(5) 0.0208(5) 0.0024(4) -0.0084(4) -0.0064(4)

loop_
_atom_type_symbol
_atom_type_description
_atom_type_scat_dispersion_real
_atom_type_scat_dispersion_imag
_atom_type_scat_source
C C 0.0181 0.0091 'International Tables Vol C Tables 4.2.6.8 and 6.1.1.4'
H H 0.0000 0.0000 'International Tables Vol C Tables 4.2.6.8 and 6.1.1.4'
B B 0.0090 0.0039 'International Tables Vol C Tables 4.2.6.8 and 6.1.1.4'
F F 0.0727 0.0534 'International Tables Vol C Tables 4.2.6.8 and 6.1.1.4'
N N 0.0311 0.0180 'International Tables Vol C Tables 4.2.6.8 and 6.1.1.4'

loop_
_geom_angle_atom_site_label_1
_geom_angle_atom_site_label_2
_geom_angle_atom_site_label_3
_geom_angle
_geom_angle_site_symmetry_1
_geom_angle_site_symmetry_3
_geom_angle_publ_flag
C3 N1 N2 106.57(8) . . ?
C3 N1 B 134.94(9) . . ?
N2 N1 B 118.02(8) . . ?
C1 N2 N1 111.80(9) . . ?
N1 B C12 110.83(8) . . ?
N1 B C18 108.73(8) . . ?
C12 B C18 114.23(8) . . ?
N2 C1 C2 105.96(9) . . ?
N2 C1 C4 122.07(9) . . ?
C2 C1 C4 131.76(10) . . ?
C1 C2 C3 107.38(9) . . ?
N1 C3 C2 108.27(9) . . ?
N1 C3 C8 124.58(9) . . ?
C2 C3 C8 127.11(9) . . ?
C1 C4 C7 109.52(9) . . ?
C1 C4 C5 111.07(9) . . ?
C7 C4 C5 109.52(9) . . ?
C1 C4 C6 107.30(9) . . ?
C7 C4 C6 109.65(10) . . ?
C5 C4 C6 109.75(10) . . ?
C3 C8 C11 108.74(8) . . ?
C3 C8 C10 111.49(9) . . ?
C11 C8 C10 107.71(9) . . ?
C3 C8 C9 109.32(8) . . ?
C11 C8 C9 108.51(9) . . ?
C10 C8 C9 110.98(9) . . ?
C13 C12 C17 113.63(9) . . ?
C13 C12 B 127.61(9) . . ?
C17 C12 B 118.22(9) . . ?
F1 C13 C14 115.17(9) . . ?
F1 C13 C12 120.86(9) . . ?
C14 C13 C12 123.94(10) . . ?
F2 C14 C15 119.84(10) . . ?
F2 C14 C13 120.53(10) . . ?
C15 C14 C13 119.58(10) . . ?
F3 C15 C14 120.74(11) . . ?
F3 C15 C16 120.22(11) . . ?
C14 C15 C16 118.99(10) . . ?
F4 C16 C17 120.99(10) . . ?
F4 C16 C15 119.46(10) . . ?
C17 C16 C15 119.53(10) . . ?
F5 C17 C16 116.54(9) . . ?
F5 C17 C12 119.10(9) . . ?
C16 C17 C12 124.33(10) . . ?
C19 C18 C23 113.73(9) . . ?
C19 C18 B 125.48(9) . . ?
C23 C18 B 120.78(9) . . ?
F6 C19 C18 119.24(9) . . ?
F6 C19 C20 116.06(10) . . ?
C18 C19 C20 124.69(10) . . ?
F7 C20 C21 119.90(10) . . ?
F7 C20 C19 121.18(10) . . ?
C21 C20 C19 118.92(10) . . ?
F8 C21 C22 120.40(10) . . ?
F8 C21 C20 120.45(11) . . ?
C22 C21 C20 119.14(10) . . ?
F9 C22 C21 119.59(10) . . ?
F9 C22 C23 120.61(11) . . ?
C21 C22 C23 119.80(10) . . ?
F10 C23 C22 115.76(10) . . ?
F10 C23 C18 120.52(9) . . ?
C22 C23 C18 123.72(10) . . ?

loop_
_geom_bond_atom_site_label_1
_geom_bond_atom_site_label_2
_geom_bond_distance
_geom_bond_site_symmetry_2
_geom_bond_publ_flag
N1 C3 1.3481(13) . ?
N1 N2 1.3617(12) . ?
N1 B 1.5794(13) . ?
N2 C1 1.3407(13) . ?
B C12 1.6376(15) . ?
B C18 1.6381(15) . ?
F1 C13 1.3536(12) . ?
F2 C14 1.3412(13) . ?
F3 C15 1.3391(13) . ?
F4 C16 1.3449(13) . ?
F5 C17 1.3506(13) . ?
F6 C19 1.3629(12) . ?
F7 C20 1.3402(13) . ?
F8 C21 1.3405(12) . ?
F9 C22 1.3420(13) . ?
F10 C23 1.3434(13) . ?
C1 C2 1.3844(15) . ?
C1 C4 1.5098(14) . ?
C2 C3 1.4012(14) . ?
C3 C8 1.5191(14) . ?
C4 C7 1.5301(15) . ?
C4 C5 1.5313(15) . ?
C4 C6 1.5347(16) . ?
C8 C11 1.5369(14) . ?
C8 C10 1.5395(15) . ?
C8 C9 1.5434(14) . ?
C12 C13 1.3917(15) . ?
C12 C17 1.3936(14) . ?
C13 C14 1.3902(15) . ?
C14 C15 1.3778(17) . ?
C15 C16 1.3809(17) . ?
C16 C17 1.3807(16) . ?
C18 C19 1.3844(15) . ?
C18 C23 1.3923(15) . ?
C19 C20 1.3858(15) . ?
C20 C21 1.3795(17) . ?
C21 C22 1.3772(17) . ?
C22 C23 1.3839(16) . ?

loop_
_geom_torsion_atom_site_label_1
_geom_torsion_atom_site_label_2
_geom_torsion_atom_site_label_3
_geom_torsion_atom_site_label_4
_geom_torsion
_geom_torsion_site_symmetry_1
_geom_torsion_site_symmetry_2
_geom_torsion_site_symmetry_3
_geom_torsion_site_symmetry_4
_geom_torsion_publ_flag
C3 N1 N2 C1 -1.19(11) . . . . ?
B N1 N2 C1 172.09(8) . . . . ?
C3 N1 B C12 103.65(12) . . . . ?
N2 N1 B C12 -67.23(11) . . . . ?
C3 N1 B C18 -130.00(11) . . . . ?
N2 N1 B C18 59.12(11) . . . . ?
N1 N2 C1 C2 1.49(11) . . . . ?
N1 N2 C1 C4 -173.77(9) . . . . ?
N2 C1 C2 C3 -1.18(11) . . . . ?
C4 C1 C2 C3 173.43(10) . . . . ?
N2 N1 C3 C2 0.39(11) . . . . ?
B N1 C3 C2 -171.22(10) . . . . ?
N2 N1 C3 C8 178.17(9) . . . . ?
B N1 C3 C8 6.56(17) . . . . ?
C1 C2 C3 N1 0.50(12) . . . . ?
C1 C2 C3 C8 -177.21(9) . . . . ?
N2 C1 C4 C7 -167.49(10) . . . . ?
C2 C1 C4 C7 18.62(16) . . . . ?
N2 C1 C4 C5 -46.40(13) . . . . ?
C2 C1 C4 C5 139.72(12) . . . . ?
N2 C1 C4 C6 73.55(13) . . . . ?
C2 C1 C4 C6 -100.34(14) . . . . ?
N1 C3 C8 C11 179.06(9) . . . . ?
C2 C3 C8 C11 -3.58(14) . . . . ?
N1 C3 C8 C10 60.46(13) . . . . ?
C2 C3 C8 C10 -122.19(11) . . . . ?
N1 C3 C8 C9 -62.63(13) . . . . ?
C2 C3 C8 C9 114.73(11) . . . . ?
N1 B C12 C13 -13.83(14) . . . . ?
C18 B C12 C13 -137.06(10) . . . . ?
N1 B C12 C17 175.12(9) . . . . ?
C18 B C12 C17 51.88(12) . . . . ?
C17 C12 C13 F1 177.69(9) . . . . ?
B C12 C13 F1 6.29(16) . . . . ?
C17 C12 C13 C14 -0.36(15) . . . . ?
B C12 C13 C14 -171.76(10) . . . . ?
F1 C13 C14 F2 -0.86(15) . . . . ?
C12 C13 C14 F2 177.29(10) . . . . ?
F1 C13 C14 C15 -178.27(9) . . . . ?
C12 C13 C14 C15 -0.11(17) . . . . ?
F2 C14 C15 F3 0.71(16) . . . . ?
C13 C14 C15 F3 178.14(10) . . . . ?
F2 C14 C15 C16 -176.83(10) . . . . ?
C13 C14 C15 C16 0.59(16) . . . . ?
F3 C15 C16 F4 0.01(16) . . . . ?
C14 C15 C16 F4 177.57(10) . . . . ?
F3 C15 C16 C17 -178.13(10) . . . . ?
C14 C15 C16 C17 -0.57(16) . . . . ?
F4 C16 C17 F5 0.12(15) . . . . ?
C15 C16 C17 F5 178.23(9) . . . . ?
F4 C16 C17 C12 -178.04(10) . . . . ?
C15 C16 C17 C12 0.07(17) . . . . ?
C13 C12 C17 F5 -177.73(9) . . . . ?
B C12 C17 F5 -5.46(14) . . . . ?
C13 C12 C17 C16 0.39(16) . . . . ?
B C12 C17 C16 172.66(10) . . . . ?
N1 B C18 C19 -80.07(12) . . . . ?
C12 B C18 C19 44.29(14) . . . . ?
N1 B C18 C23 101.31(11) . . . . ?
C12 B C18 C23 -134.33(10) . . . . ?
C23 C18 C19 F6 -178.42(9) . . . . ?
B C18 C19 F6 2.87(15) . . . . ?
C23 C18 C19 C20 0.46(15) . . . . ?
B C18 C19 C20 -178.26(10) . . . . ?
F6 C19 C20 F7 -0.76(15) . . . . ?
C18 C19 C20 F7 -179.67(10) . . . . ?
F6 C19 C20 C21 178.51(9) . . . . ?
C18 C19 C20 C21 -0.39(17) . . . . ?
F7 C20 C21 F8 0.38(16) . . . . ?
C19 C20 C21 F8 -178.90(9) . . . . ?
F7 C20 C21 C22 179.18(9) . . . . ?
C19 C20 C21 C22 -0.10(16) . . . . ?
F8 C21 C22 F9 -0.29(15) . . . . ?
C20 C21 C22 F9 -179.10(9) . . . . ?
F8 C21 C22 C23 179.28(9) . . . . ?
C20 C21 C22 C23 0.47(16) . . . . ?
F9 C22 C23 F10 -0.47(15) . . . . ?
C21 C22 C23 F10 179.97(9) . . . . ?
F9 C22 C23 C18 179.16(9) . . . . ?
C21 C22 C23 C18 -0.40(17) . . . . ?
C19 C18 C23 F10 179.56(9) . . . . ?
B C18 C23 F10 -1.66(15) . . . . ?
C19 C18 C23 C22 -0.05(15) . . . . ?
B C18 C23 C22 178.73(9) . . . . ?
